data_7702602
loop_
_publ_author_name
'Seisenbaeva, Gulaim A.'
'Shevelkov, Andrei V.'
'Tegenfeldt, J\"orgen'
'Kloo, Lars'
'Drobot, Dmitrii V.'
'Kessler, Vadim G.'

_publ_section_title
;
 Homo- and hetero-metallic rhenium oxomethoxide complexes with a
 M4(&#x00B5;-O)2(&#x00B5;-OMe)4 planar core---a new family of metal
 alkoxides displaying a peculiar structural disorder. Preparation and
 X-ray single crystal study
;
_journal_issue 19
_journal_name_full 'Journal of the Chemical Society, Dalton Transactions'
_journal_page_first 2762
_journal_paper_doi 10.1039/b103287a
_journal_year 2001
_chemical_formula_sum 'C12 H36 O18 Re4'
_chemical_formula_weight 1213.21
_space_group_IT_number 2
_space_group_name_Hall '-P 1'
_space_group_name_H-M_alt 'P -1'
_symmetry_cell_setting triclinic
_symmetry_space_group_name_H-M 'P -1'
_atom_sites_solution_hydrogens geom
_atom_sites_solution_primary direct
_atom_sites_solution_secondary difmap
_audit_creation_method SHELXL-97
_cell_angle_alpha 113.434(2)
_cell_angle_beta 93.048(2)
_cell_angle_gamma 92.736(2)
_cell_formula_units_Z 3
_cell_length_a 7.8993(8)
_cell_length_b 15.994(2)
_cell_length_c 17.501(1)
_cell_measurement_reflns_used '999 (I>10sigma(I))'
_cell_measurement_temperature 293(2)
_cell_measurement_theta_max 28.28
_cell_measurement_theta_min 1.39
_cell_volume 2020.1(3)
_computing_cell_refinement 'Bruker SMART'
_computing_data_collection 'Bruker SMART'
_computing_data_reduction 'Bruker SAINTPLUS'
_computing_molecular_graphics 'Bruker SHELXTL-NT'
_computing_publication_material 'Bruker SHELXTL-NT'
_computing_structure_refinement 'SHELXL-97 (Sheldrick, 1997)'
_computing_structure_solution 'SHELXS-97 (Sheldrick, 1997)'
_diffrn_ambient_temperature 293(2)
_diffrn_measured_fraction_theta_full 0.861
_diffrn_measured_fraction_theta_max 0.861
_diffrn_measurement_device_type 'Bruker SMART CCD 1K'
_diffrn_measurement_method 'Bruker SMART'
_diffrn_radiation_monochromator graphite
_diffrn_radiation_source 'fine-focus sealed tube'
_diffrn_radiation_type MoK\a
_diffrn_radiation_wavelength 0.71069
_diffrn_reflns_av_R_equivalents 0.0255
_diffrn_reflns_av_sigmaI/netI 0.0745
_diffrn_reflns_limit_h_max 10
_diffrn_reflns_limit_h_min -7
_diffrn_reflns_limit_k_max 20
_diffrn_reflns_limit_k_min -20
_diffrn_reflns_limit_l_max 22
_diffrn_reflns_limit_l_min -23
_diffrn_reflns_number 12007
_diffrn_reflns_theta_full 28.28
_diffrn_reflns_theta_max 28.28
_diffrn_reflns_theta_min 1.39
_exptl_absorpt_coefficient_mu 17.799
_exptl_absorpt_correction_T_max 0.0624
_exptl_absorpt_correction_T_min 0.0460
_exptl_absorpt_correction_type empirical
_exptl_absorpt_process_details 'Bruker SADABS'
_exptl_crystal_colour 'reddish black'
_exptl_crystal_density_diffrn 2.960
_exptl_crystal_density_method 'not measured'
_exptl_crystal_description prism
_exptl_crystal_F_000 1656
_exptl_crystal_size_max 0.45
_exptl_crystal_size_mid 0.45
_exptl_crystal_size_min 0.35
_refine_diff_density_max 2.176
_refine_diff_density_min -1.626
_refine_diff_density_rms 0.232
_refine_ls_extinction_coef 0.000325(18)
_refine_ls_extinction_expression Fc^*^==kFc[1+0.001xFc^2^\l^3^/sin(2\q)]^-1/4^
_refine_ls_extinction_method SHELXL
_refine_ls_goodness_of_fit_ref 0.832
_refine_ls_hydrogen_treatment mixed
_refine_ls_matrix_type full
_refine_ls_number_parameters 479
_refine_ls_number_reflns 8746
_refine_ls_number_restraints 0
_refine_ls_restrained_S_all 0.832
_refine_ls_R_factor_all 0.0574
_refine_ls_R_factor_gt 0.0348
_refine_ls_shift/su_max 0.144
_refine_ls_shift/su_mean 0.002
_refine_ls_structure_factor_coef Fsqd
_refine_ls_weighting_details 'calc w==1/[\s^2^(Fo^2^)+(0.0256P)^2^+0.0000P] where P==(Fo^2^+2Fc^2^)/3'
_refine_ls_weighting_scheme calc
_refine_ls_wR_factor_gt 0.0664
_refine_ls_wR_factor_ref 0.0701
_reflns_number_gt 5990
_reflns_number_total 8746
_reflns_threshold_expression >2sigma(I)
_cod_data_source_file b103287a.txt
_cod_data_source_block reomem
_cod_depositor_comments
;
The following automatic conversions were performed:

data item '_symmetry_cell_setting' value 'Triclinic' was changed to
'triclinic' in accordance with the
/home/saulius/struct/COD-crude-data/automatic-downloads/DataCite-retrospective/RSC/depositions/lib/dictionaries/cif_core.dic
dictionary named 'cif_core.dic' version 2.4.2 last updated on
2011-04-26.

Automatic conversion script
Id: cif_fix_values 6909 2019-04-08 15:41:33Z antanas 
;
_cod_original_cell_volume 2020.1(6)
_cod_original_sg_symbol_H-M P-1
_cod_database_code 7702602

loop_
_symmetry_equiv_pos_as_xyz
'x, y, z'
'-x, -y, -z'

loop_
_atom_site_label
_atom_site_type_symbol
_atom_site_fract_x
_atom_site_fract_y
_atom_site_fract_z
_atom_site_U_iso_or_equiv
_atom_site_adp_type
_atom_site_occupancy
_atom_site_symmetry_multiplicity
_atom_site_calc_flag
_atom_site_refinement_flags
Re1 Re 0.41991(5) 0.16099(3) 0.04948(3) 0.03178(11) Uani 1 1 d .
Re2 Re 0.36326(5) -0.04495(3) -0.14787(2) 0.03092(11) Uani 1 1 d .
Re3 Re 0.19812(5) 0.31247(3) 0.79540(2) 0.02868(10) Uani 1 1 d .
Re4 Re -0.01065(5) 0.46234(2) 0.73358(2) 0.02876(10) Uani 1 1 d .
Re5 Re 0.10074(5) 0.33101(3) 0.51690(2) 0.03027(11) Uani 1 1 d .
Re6 Re 0.30294(5) 0.17974(3) 0.57972(2) 0.03107(11) Uani 1 1 d .
O1 O 0.4302(7) 0.0551(4) -0.0483(4) 0.0290(15) Uani 1 1 d .
O2 O 0.3372(8) 0.2968(4) 0.5603(4) 0.0334(16) Uani 1 1 d .
O3 O 0.0820(9) 0.3990(4) 0.6308(4) 0.0349(17) Uani 1 1 d .
O4 O 0.2302(8) 0.4351(4) 0.7826(4) 0.0333(16) Uani 1 1 d .
O5 O -0.0424(8) 0.3468(4) 0.7572(4) 0.0342(17) Uani 1 1 d .
O6 O 0.0651(8) 0.2075(4) 0.5273(4) 0.0359(17) Uani 1 1 d .
O7 O 0.3896(8) 0.0877(4) 0.1226(4) 0.0332(16) Uani 1 1 d .
O8 O -0.0556(9) 0.5228(4) 0.8472(4) 0.0425(19) Uani 1 1 d .
O9 O 0.2045(8) 0.2434(4) 0.6811(4) 0.0306(16) Uani 1 1 d .
O10 O 0.1410(9) 0.3806(4) 0.9067(4) 0.0398(18) Uani 1 1 d .
O11 O 0.1711(9) 0.2665(4) 0.4079(4) 0.0407(18) Uani 1 1 d .
O12 O 0.3366(8) -0.1272(4) -0.0836(4) 0.0365(17) Uani 1 1 d .
O13 O 0.3458(8) -0.1563(4) -0.2434(4) 0.0396(17) Uani 1 1 d .
O14 O 0.3509(9) 0.1211(4) 0.4658(4) 0.0436(19) Uani 1 1 d .
O15 O 0.0864(9) 0.2095(4) 0.8050(4) 0.0359(17) Uani 1 1 d .
O16 O 0.2138(9) 0.4352(4) 0.5119(4) 0.0395(18) Uani 1 1 d .
O17 O 0.4059(9) 0.3112(5) 0.8178(4) 0.0446(19) Uani 1 1 d .
O18 O 0.0853(9) 0.5772(4) 0.7440(4) 0.0384(17) Uani 1 1 d .
O19 O -0.2095(9) 0.4541(5) 0.6917(5) 0.048(2) Uani 1 1 d .
O20 O 0.4558(9) 0.2704(4) 0.1504(4) 0.0467(19) Uani 1 1 d .
O21 O 0.5267(9) 0.2283(4) -0.0037(4) 0.0405(18) Uani 1 1 d .
O22 O -0.1051(9) 0.3310(4) 0.4886(4) 0.0443(19) Uani 1 1 d .
O23 O 0.1592(8) -0.0211(5) -0.1470(4) 0.0454(19) Uani 1 1 d .
O24 O 0.2030(9) 0.0656(4) 0.5672(4) 0.047(2) Uani 1 1 d .
O25 O 0.2087(9) 0.1664(5) 0.0365(4) 0.0418(18) Uani 1 1 d .
O26 O 0.4983(9) 0.1874(5) 0.6239(5) 0.052(2) Uani 1 1 d .
O27 O 0.4594(9) 0.0075(4) -0.2163(4) 0.0425(18) Uani 1 1 d .
C1 C 0.3911(12) 0.4636(7) 0.7618(6) 0.040(3) Uani 1 1 d .
H1A H 0.4822 0.4506 0.7929 0.060 Uiso 1 1 calc R
H1B H 0.3962 0.5277 0.7750 0.060 Uiso 1 1 calc R
H1C H 0.4017 0.4312 0.7035 0.060 Uiso 1 1 calc R
C2 C -0.0999(12) 0.1826(7) 0.5508(7) 0.042(3) Uani 1 1 d .
H2A H -0.1225 0.2278 0.6036 0.063 Uiso 1 1 calc R
H2B H -0.0966 0.1245 0.5543 0.063 Uiso 1 1 calc R
H2C H -0.1882 0.1793 0.5097 0.063 Uiso 1 1 calc R
C3 C 0.4979(13) 0.3169(7) 0.5322(7) 0.052(3) Uani 1 1 d .
H3A H 0.5896 0.2999 0.5600 0.078 Uiso 1 1 calc R
H3B H 0.5128 0.3808 0.5448 0.078 Uiso 1 1 calc R
H3C H 0.4974 0.2831 0.4734 0.078 Uiso 1 1 calc R
C4 C -0.1986(13) 0.3293(7) 0.7896(7) 0.049(3) Uani 1 1 d .
H4A H -0.2024 0.3731 0.8455 0.073 Uiso 1 1 calc R
H4B H -0.2028 0.2692 0.7891 0.073 Uiso 1 1 calc R
H4C H -0.2942 0.3341 0.7558 0.073 Uiso 1 1 calc R
C5 C 0.2377(13) 0.0291(7) 0.1095(7) 0.048(3) Uani 1 1 d .
H5A H 0.1431 0.0552 0.0929 0.073 Uiso 1 1 calc R
H5B H 0.2169 0.0224 0.1600 0.073 Uiso 1 1 calc R
H5C H 0.2517 -0.0294 0.0667 0.073 Uiso 1 1 calc R
C6 C 0.5183(15) 0.1026(7) -0.1921(7) 0.052(3) Uani 1 1 d .
H6A H 0.4484 0.1288 -0.2219 0.078 Uiso 1 1 calc R
H6B H 0.6342 0.1065 -0.2048 0.078 Uiso 1 1 calc R
H6C H 0.5110 0.1352 -0.1336 0.078 Uiso 1 1 calc R
C7 C 0.1890(13) -0.1927(7) -0.1050(7) 0.049(3) Uani 1 1 d .
H7A H 0.0872 -0.1620 -0.1039 0.073 Uiso 1 1 calc R
H7B H 0.1868 -0.2203 -0.0656 0.073 Uiso 1 1 calc R
H7C H 0.1958 -0.2388 -0.1596 0.073 Uiso 1 1 calc R
C8 C 0.1091(14) 0.1804(7) 0.3490(6) 0.046(3) Uani 1 1 d .
H8A H 0.0855 0.1406 0.3764 0.069 Uiso 1 1 calc R
H8B H 0.1928 0.1558 0.3103 0.069 Uiso 1 1 calc R
H8C H 0.0067 0.1859 0.3199 0.069 Uiso 1 1 calc R
C9 C 0.1670(15) 0.6009(7) 0.6835(7) 0.057(3) Uani 1 1 d .
H9A H 0.2021 0.5469 0.6410 0.086 Uiso 1 1 calc R
H9B H 0.2647 0.6425 0.7100 0.086 Uiso 1 1 calc R
H9C H 0.0888 0.6291 0.6591 0.086 Uiso 1 1 calc R
C10 C 0.3694(14) 0.0275(7) 0.4170(6) 0.051(3) Uani 1 1 d .
H10A H 0.4865 0.0153 0.4212 0.076 Uiso 1 1 calc R
H10B H 0.3329 0.0137 0.3601 0.076 Uiso 1 1 calc R
H10C H 0.3011 -0.0096 0.4368 0.076 Uiso 1 1 calc R
C11 C 0.2141(14) 0.4692(7) 0.9585(6) 0.046(3) Uani 1 1 d .
H11A H 0.3341 0.4671 0.9687 0.069 Uiso 1 1 calc R
H11B H 0.1625 0.4905 1.0102 0.069 Uiso 1 1 calc R
H11C H 0.1949 0.5099 0.9315 0.069 Uiso 1 1 calc R
C12 C 0.2673(15) 0.4491(7) 0.4413(7) 0.054(3) Uani 1 1 d .
H12A H 0.2065 0.4050 0.3918 0.082 Uiso 1 1 calc R
H12B H 0.3871 0.4424 0.4381 0.082 Uiso 1 1 calc R
H12C H 0.2442 0.5092 0.4465 0.082 Uiso 1 1 calc R
C13 C 0.1253(16) 0.0422(7) 0.6291(7) 0.060(4) Uani 1 1 d .
H13A H 0.2064 0.0156 0.6537 0.090 Uiso 1 1 calc R
H13B H 0.0288 -0.0006 0.6036 0.090 Uiso 1 1 calc R
H13C H 0.0891 0.0961 0.6713 0.090 Uiso 1 1 calc R
C14 C 0.3791(15) -0.1716(7) -0.3249(6) 0.053(3) Uani 1 1 d .
H14A H 0.3400 -0.1229 -0.3381 0.080 Uiso 1 1 calc R
H14B H 0.3210 -0.2282 -0.3623 0.080 Uiso 1 1 calc R
H14C H 0.4993 -0.1743 -0.3300 0.080 Uiso 1 1 calc R
C15 C 0.0455(15) 0.1982(8) 0.8780(7) 0.055(3) Uani 1 1 d .
H15A H 0.1441 0.2156 0.9170 0.083 Uiso 1 1 calc R
H15B H 0.0092 0.1356 0.8643 0.083 Uiso 1 1 calc R
H15C H -0.0443 0.2358 0.9022 0.083 Uiso 1 1 calc R
C16 C 0.3748(15) 0.2896(7) 0.2239(7) 0.050(3) Uani 1 1 d .
H16A H 0.2559 0.2707 0.2104 0.076 Uiso 1 1 calc R
H16B H 0.3887 0.3538 0.2571 0.076 Uiso 1 1 calc R
H16C H 0.4246 0.2574 0.2543 0.076 Uiso 1 1 calc R
C17 C -0.0813(16) 0.6162(6) 0.8929(7) 0.056(4) Uani 1 1 d .
H17A H 0.0186 0.6532 0.8939 0.084 Uiso 1 1 calc R
H17B H -0.1032 0.6257 0.9487 0.084 Uiso 1 1 calc R
H17C H -0.1768 0.6328 0.8671 0.084 Uiso 1 1 calc R
C18 C 0.5626(17) 0.3252(7) 0.0242(8) 0.073(4) Uani 1 1 d .
H18A H 0.4906 0.3561 0.0672 0.110 Uiso 1 1 calc R
H18B H 0.5417 0.3427 -0.0214 0.110 Uiso 1 1 calc R
H18C H 0.6795 0.3412 0.0456 0.110 Uiso 1 1 calc R

loop_
_atom_site_aniso_label
_atom_site_aniso_U_11
_atom_site_aniso_U_22
_atom_site_aniso_U_33
_atom_site_aniso_U_23
_atom_site_aniso_U_13
_atom_site_aniso_U_12
Re1 0.0412(3) 0.0251(2) 0.0303(2) 0.01098(18) 0.00959(19) 0.00779(18)
Re2 0.0361(2) 0.0278(2) 0.0287(2) 0.01086(18) 0.00437(18) 0.00298(18)
Re3 0.0366(2) 0.0250(2) 0.0268(2) 0.01193(18) 0.00610(18) 0.00637(18)
Re4 0.0382(2) 0.0238(2) 0.0267(2) 0.01120(18) 0.00844(18) 0.00834(18)
Re5 0.0408(3) 0.0263(2) 0.0251(2) 0.01094(18) 0.00686(18) 0.00428(18)
Re6 0.0386(3) 0.0244(2) 0.0310(2) 0.01003(18) 0.01112(19) 0.00927(18)
O1 0.027(4) 0.025(4) 0.039(4) 0.018(3) 0.001(3) -0.002(3)
O2 0.038(4) 0.030(4) 0.036(4) 0.015(3) 0.013(3) 0.005(3)
O3 0.055(5) 0.028(4) 0.022(4) 0.008(3) 0.007(3) 0.017(3)
O4 0.034(4) 0.031(4) 0.040(4) 0.018(3) 0.010(3) 0.006(3)
O5 0.043(4) 0.029(4) 0.042(4) 0.024(3) 0.015(3) 0.008(3)
O6 0.044(4) 0.033(4) 0.033(4) 0.014(3) 0.011(3) 0.000(3)
O7 0.038(4) 0.028(4) 0.037(4) 0.015(3) 0.015(3) 0.007(3)
O8 0.062(5) 0.032(4) 0.034(4) 0.010(3) 0.016(4) 0.022(4)
O9 0.040(4) 0.026(4) 0.026(4) 0.009(3) 0.008(3) 0.013(3)
O10 0.059(5) 0.031(4) 0.028(4) 0.010(3) 0.006(3) 0.005(4)
O11 0.060(5) 0.039(4) 0.020(4) 0.009(3) 0.007(3) 0.003(4)
O12 0.041(4) 0.036(4) 0.036(4) 0.017(4) 0.010(3) 0.007(3)
O13 0.048(5) 0.034(4) 0.034(4) 0.012(3) -0.002(3) -0.004(3)
O14 0.058(5) 0.033(4) 0.038(4) 0.008(4) 0.018(4) 0.015(4)
O15 0.056(5) 0.025(4) 0.036(4) 0.020(3) 0.012(3) 0.001(3)
O16 0.054(5) 0.036(4) 0.035(4) 0.020(4) 0.010(4) -0.002(3)
O17 0.040(4) 0.053(5) 0.048(5) 0.027(4) -0.003(4) 0.013(4)
O18 0.052(5) 0.024(4) 0.036(4) 0.008(3) 0.005(3) -0.002(3)
O19 0.042(5) 0.053(5) 0.060(5) 0.032(4) 0.014(4) 0.020(4)
O20 0.062(5) 0.032(4) 0.044(5) 0.011(4) 0.016(4) 0.009(4)
O21 0.067(5) 0.016(3) 0.041(4) 0.012(3) 0.015(4) 0.005(3)
O22 0.054(5) 0.038(4) 0.039(4) 0.013(4) 0.001(4) 0.013(4)
O23 0.038(4) 0.051(5) 0.052(5) 0.026(4) -0.003(4) 0.004(4)
O24 0.067(5) 0.021(4) 0.046(5) 0.005(4) 0.015(4) 0.003(4)
O25 0.046(5) 0.053(5) 0.031(4) 0.020(4) -0.001(3) 0.019(4)
O26 0.055(5) 0.044(5) 0.060(5) 0.021(4) 0.012(4) 0.021(4)
O27 0.062(5) 0.031(4) 0.036(4) 0.014(4) 0.011(4) 0.004(4)
C1 0.037(6) 0.036(6) 0.043(7) 0.014(5) -0.001(5) -0.001(5)
C2 0.036(6) 0.038(6) 0.048(7) 0.012(6) 0.007(5) -0.007(5)
C3 0.044(7) 0.038(7) 0.073(9) 0.018(6) 0.022(6) -0.005(5)
C4 0.050(7) 0.043(7) 0.060(8) 0.026(6) 0.023(6) 0.001(6)
C5 0.036(7) 0.044(7) 0.077(9) 0.037(7) 0.010(6) 0.000(5)
C6 0.066(8) 0.042(7) 0.047(8) 0.018(6) 0.005(6) 0.003(6)
C7 0.054(8) 0.039(7) 0.052(8) 0.017(6) 0.007(6) -0.009(6)
C8 0.066(8) 0.038(6) 0.026(6) 0.005(5) 0.004(5) -0.009(6)
C9 0.077(9) 0.038(7) 0.058(8) 0.023(7) 0.012(7) -0.015(6)
C10 0.069(9) 0.035(7) 0.035(7) -0.001(5) 0.005(6) 0.008(6)
C11 0.063(8) 0.034(6) 0.034(6) 0.008(5) 0.004(6) 0.002(6)
C12 0.086(10) 0.048(7) 0.041(7) 0.030(6) 0.007(6) -0.007(6)
C13 0.092(10) 0.031(6) 0.063(9) 0.026(7) 0.015(8) -0.012(6)
C14 0.079(9) 0.046(7) 0.031(7) 0.010(6) 0.009(6) 0.004(6)
C15 0.082(9) 0.048(7) 0.044(7) 0.026(6) 0.011(7) -0.004(6)
C16 0.064(8) 0.039(7) 0.041(7) 0.004(6) 0.018(6) 0.015(6)
C17 0.092(10) 0.025(6) 0.053(8) 0.011(6) 0.033(7) 0.020(6)
C18 0.121(13) 0.032(7) 0.074(10) 0.028(7) 0.027(9) -0.002(7)

loop_
_atom_type_symbol
_atom_type_description
_atom_type_scat_dispersion_real
_atom_type_scat_dispersion_imag
_atom_type_scat_source
Re Re -1.0185 7.2310 'International Tables Vol C Tables 4.2.6.8 and 6.1.1.4'
O O 0.0106 0.0060 'International Tables Vol C Tables 4.2.6.8 and 6.1.1.4'
C C 0.0033 0.0016 'International Tables Vol C Tables 4.2.6.8 and 6.1.1.4'
H H 0.0000 0.0000 'International Tables Vol C Tables 4.2.6.8 and 6.1.1.4'

loop_
_geom_angle_atom_site_label_1
_geom_angle_atom_site_label_2
_geom_angle_atom_site_label_3
_geom_angle
_geom_angle_site_symmetry_3
O25 Re1 O21 107.7(3) .
O25 Re1 O1 95.1(3) .
O21 Re1 O1 88.4(3) .
O25 Re1 O20 95.6(3) .
O21 Re1 O20 86.7(3) .
O1 Re1 O20 169.2(3) .
O25 Re1 O7 92.0(3) .
O21 Re1 O7 160.0(3) .
O1 Re1 O7 93.2(2) .
O20 Re1 O7 88.2(3) .
O25 Re1 O12 162.4(3) 2_655
O21 Re1 O12 89.8(3) 2_655
O1 Re1 O12 84.0(2) 2_655
O20 Re1 O12 86.3(3) 2_655
O7 Re1 O12 70.6(2) 2_655
O23 Re2 O1 93.9(3) .
O23 Re2 O27 104.7(3) .
O1 Re2 O27 94.8(3) .
O23 Re2 O13 99.3(3) .
O1 Re2 O13 166.2(3) .
O27 Re2 O13 85.8(3) .
O23 Re2 O12 95.1(3) .
O1 Re2 O12 90.1(2) .
O27 Re2 O12 159.2(3) .
O13 Re2 O12 84.6(3) .
O23 Re2 O7 164.5(3) 2_655
O1 Re2 O7 82.1(2) 2_655
O27 Re2 O7 90.6(3) 2_655
O13 Re2 O7 84.2(3) 2_655
O12 Re2 O7 70.0(2) 2_655
O17 Re3 O9 94.7(3) .
O17 Re3 O15 107.5(3) .
O9 Re3 O15 89.0(3) .
O17 Re3 O10 97.3(3) .
O9 Re3 O10 168.0(3) .
O15 Re3 O10 86.1(3) .
O17 Re3 O4 92.7(3) .
O9 Re3 O4 93.1(2) .
O15 Re3 O4 159.5(3) .
O10 Re3 O4 87.7(2) .
O17 Re3 O5 162.9(3) .
O9 Re3 O5 83.3(2) .
O15 Re3 O5 89.5(3) .
O10 Re3 O5 85.7(3) .
O4 Re3 O5 70.5(2) .
O19 Re4 O18 105.2(3) .
O19 Re4 O3 94.9(3) .
O18 Re4 O3 93.4(3) .
O19 Re4 O8 97.6(3) .
O18 Re4 O8 85.7(3) .
O3 Re4 O8 167.2(3) .
O19 Re4 O5 95.0(3) .
O18 Re4 O5 158.2(3) .
O3 Re4 O5 93.0(2) .
O8 Re4 O5 83.5(3) .
O19 Re4 O4 164.6(3) .
O18 Re4 O4 90.2(3) .
O3 Re4 O4 82.0(3) .
O8 Re4 O4 85.2(3) .
O5 Re4 O4 70.1(2) .
O22 Re5 O3 95.0(3) .
O22 Re5 O16 107.1(3) .
O3 Re5 O16 88.6(3) .
O22 Re5 O11 97.1(3) .
O3 Re5 O11 167.7(3) .
O16 Re5 O11 85.8(3) .
O22 Re5 O6 92.8(3) .
O3 Re5 O6 93.3(2) .
O16 Re5 O6 159.8(3) .
O11 Re5 O6 88.3(3) .
O22 Re5 O2 162.8(3) .
O3 Re5 O2 83.6(3) .
O16 Re5 O2 90.0(3) .
O11 Re5 O2 85.5(3) .
O6 Re5 O2 70.3(2) .
O26 Re6 O24 105.7(3) .
O26 Re6 O9 95.1(3) .
O24 Re6 O9 93.6(3) .
O26 Re6 O14 98.6(3) .
O24 Re6 O14 86.1(3) .
O9 Re6 O14 165.9(3) .
O26 Re6 O2 95.1(3) .
O24 Re6 O2 158.2(3) .
O9 Re6 O2 91.1(2) .
O14 Re6 O2 84.1(3) .
O26 Re6 O6 164.6(3) .
O24 Re6 O6 89.6(3) .
O9 Re6 O6 81.9(2) .
O14 Re6 O6 84.0(3) .
O2 Re6 O6 70.0(2) .
Re2 O1 Re1 161.0(3) .
C3 O2 Re6 119.0(5) .
C3 O2 Re5 121.0(6) .
Re6 O2 Re5 110.8(3) .
Re5 O3 Re4 161.9(4) .
C1 O4 Re3 120.6(5) .
C1 O4 Re4 121.5(5) .
Re3 O4 Re4 108.7(3) .
C4 O5 Re4 119.1(5) .
C4 O5 Re3 121.6(6) .
Re4 O5 Re3 110.3(3) .
C2 O6 Re5 119.0(5) .
C2 O6 Re6 120.5(5) .
Re5 O6 Re6 108.6(3) .
C5 O7 Re1 119.6(6) .
C5 O7 Re2 120.5(5) 2_655
Re1 O7 Re2 108.5(3) 2_655
C17 O8 Re4 129.1(6) .
Re3 O9 Re6 157.5(4) .
C11 O10 Re3 124.4(6) .
C8 O11 Re5 128.4(6) .
C7 O12 Re2 119.1(6) .
C7 O12 Re1 120.5(5) 2_655
Re2 O12 Re1 110.5(3) 2_655
C14 O13 Re2 129.0(6) .
C10 O14 Re6 129.8(6) .
C15 O15 Re3 128.6(6) .
C12 O16 Re5 129.2(6) .
C9 O18 Re4 128.9(6) .
C16 O20 Re1 127.0(7) .
C18 O21 Re1 129.8(6) .
C13 O24 Re6 127.7(6) .
C6 O27 Re2 126.7(6) .

loop_
_geom_bond_atom_site_label_1
_geom_bond_atom_site_label_2
_geom_bond_distance
_geom_bond_site_symmetry_2
Re1 O25 1.682(7) .
Re1 O21 1.886(6) .
Re1 O1 1.891(6) .
Re1 O20 1.936(7) .
Re1 O7 2.074(6) .
Re1 O12 2.140(6) 2_655
Re2 O23 1.675(7) .
Re2 O1 1.876(6) .
Re2 O27 1.892(6) .
Re2 O13 1.901(7) .
Re2 O12 2.062(6) .
Re2 O7 2.180(6) 2_655
Re3 O17 1.669(7) .
Re3 O9 1.881(6) .
Re3 O15 1.907(6) .
Re3 O10 1.923(6) .
Re3 O4 2.074(6) .
Re3 O5 2.148(6) .
Re4 O19 1.674(7) .
Re4 O18 1.894(6) .
Re4 O3 1.901(6) .
Re4 O8 1.911(6) .
Re4 O5 2.062(6) .
Re4 O4 2.179(6) .
Re5 O22 1.674(7) .
Re5 O3 1.886(6) .
Re5 O16 1.893(6) .
Re5 O11 1.917(6) .
Re5 O6 2.069(6) .
Re5 O2 2.155(6) .
Re6 O26 1.665(8) .
Re6 O24 1.883(7) .
Re6 O9 1.905(5) .
Re6 O14 1.919(6) .
Re6 O2 2.046(6) .
Re6 O6 2.189(7) .
O2 C3 1.456(11) .
O4 C1 1.445(10) .
O5 C4 1.450(10) .
O6 C2 1.474(10) .
O7 C5 1.437(11) .
O7 Re2 2.180(6) 2_655
O8 C17 1.425(10) .
O10 C11 1.423(12) .
O11 C8 1.403(11) .
O12 C7 1.457(11) .
O12 Re1 2.140(6) 2_655
O13 C14 1.400(11) .
O14 C10 1.425(11) .
O15 C15 1.420(11) .
O16 C12 1.431(10) .
O18 C9 1.440(11) .
O20 C16 1.407(11) .
O21 C18 1.440(11) .
O24 C13 1.444(11) .
O27 C6 1.457(11) .
